data_2016217
loop_
_publ_author_name
'Portilla, Jaime'
'Quiroga, Jairo'
'Cobo, Justo'
'Low, John N.'
'Glidewell, Christopher'

_publ_section_title
8-<i>tert</i>-Butyl-7-(4-chlorophenyl)-10-phenyl-5,6-dihydro-10<i>H</i>-benzo[<i>h</i>]pyrazolo[3,4-<i>b</i>]quinoline
_journal_coeditor_code SK3154
_journal_issue 10
_journal_name_full 'Acta Crystallographica Section C'
_journal_page_first o582
_journal_page_last o584
_journal_paper_doi 10.1107/S0108270107041236
_journal_volume 63
_journal_year 2007
_chemical_formula_iupac 'C30 H26 Cl N3'
_chemical_formula_moiety 'C30 H26 Cl N3'
_chemical_formula_sum 'C30 H26 Cl N3'
_chemical_formula_weight 463.99
_chemical_name_systematic
;
8-<i>tert</i>-Butyl-7-(4-chlorophenyl)-10-phenyl-5,6-dihydro-10<i>H</i>-
benzo[<i>h</i>]pyrazolo[3,4-<i>b</i>]quinoline
;
_space_group_IT_number 2
_symmetry_cell_setting triclinic
_symmetry_space_group_name_Hall '-P 1'
_symmetry_space_group_name_H-M 'P -1'
_atom_sites_solution_hydrogens geom
_atom_sites_solution_primary direct
_atom_sites_solution_secondary difmap
_cell_angle_alpha 93.750(11)
_cell_angle_beta 91.803(9)
_cell_angle_gamma 101.155(13)
_cell_formula_units_Z 6
_cell_length_a 13.1170(18)
_cell_length_b 15.948(3)
_cell_length_c 17.717(2)
_cell_measurement_reflns_used 16583
_cell_measurement_temperature 120(2)
_cell_measurement_theta_max 27.50
_cell_measurement_theta_min 3.05
_cell_volume 3624.7(10)
_computing_cell_refinement 'DIRAX/LSQ (Duisenberg <i>et al.</i>,  2000)'
_computing_data_collection 'COLLECT (Hooft, 1999)'
_computing_data_reduction 'EVALCCD (Duisenberg <i>et al.</i>,  2003)'
_computing_molecular_graphics 'PLATON (Spek, 2003)'
_computing_publication_material 'SHELXL97 and PRPKAPPA (Ferguson, 1999)'
_computing_structure_refinement 'OSCAIL (McArdle, 2003) and SHELXL97 (Sheldrick, 1997)'
_computing_structure_solution 'SIR2004 (Burla <i>et al.</i>,  2005) and WinGX (Farrugia, 1999)'
_diffrn_ambient_temperature 120(2)
_diffrn_detector_area_resol_mean 9.091
_diffrn_measured_fraction_theta_full 0.997
_diffrn_measured_fraction_theta_max 0.997
_diffrn_measurement_device_type 'Bruker--Nonius KappaCCD'
_diffrn_measurement_method '\f and \w scans'
_diffrn_radiation_monochromator graphite
_diffrn_radiation_source 'Bruker-Nonius FR591 rotating anode'
_diffrn_radiation_type MoK\a
_diffrn_radiation_wavelength 0.71073
_diffrn_reflns_av_R_equivalents 0.0743
_diffrn_reflns_av_sigmaI/netI 0.0847
_diffrn_reflns_limit_h_max 17
_diffrn_reflns_limit_h_min -17
_diffrn_reflns_limit_k_max 20
_diffrn_reflns_limit_k_min -20
_diffrn_reflns_limit_l_max 23
_diffrn_reflns_limit_l_min -22
_diffrn_reflns_number 87246
_diffrn_reflns_theta_full 27.50
_diffrn_reflns_theta_max 27.50
_diffrn_reflns_theta_min 3.05
_diffrn_standards_decay_% 0
_diffrn_standards_number 0
_exptl_absorpt_coefficient_mu 0.182
_exptl_absorpt_correction_T_max 0.966
_exptl_absorpt_correction_T_min 0.904
_exptl_absorpt_correction_type multi-scan
_exptl_absorpt_process_details '(SADABS; Sheldrick, 2003)'
_exptl_crystal_colour yellow
_exptl_crystal_density_diffrn 1.275
_exptl_crystal_density_method 'not measured'
_exptl_crystal_description block
_exptl_crystal_F_000 1464
_exptl_crystal_size_max 0.57
_exptl_crystal_size_mid 0.32
_exptl_crystal_size_min 0.19
_refine_diff_density_max 0.525
_refine_diff_density_min -0.504
_refine_ls_extinction_method none
_refine_ls_goodness_of_fit_ref 1.052
_refine_ls_hydrogen_treatment constr
_refine_ls_matrix_type full
_refine_ls_number_parameters 928
_refine_ls_number_reflns 16583
_refine_ls_number_restraints 0
_refine_ls_restrained_S_all 1.052
_refine_ls_R_factor_all 0.1669
_refine_ls_R_factor_gt 0.0655
_refine_ls_shift/su_max 0.000
_refine_ls_shift/su_mean 0.000
_refine_ls_structure_factor_coef Fsqd
_refine_ls_weighting_details 'w=1/[\s^2^(Fo^2^)+(0.0984P)^2^+1.4848P] where P=(Fo^2^+2Fc^2^)/3'
_refine_ls_weighting_scheme calc
_refine_ls_wR_factor_gt 0.1550
_refine_ls_wR_factor_ref 0.2106
_reflns_number_gt 8207
_reflns_number_total 16583
_reflns_threshold_expression I>2\s(I)
_cod_data_source_file sk3154.cif
_cod_data_source_block I
_cod_database_code 2016217
_cod_database_fobs_code 2016217

loop_
_symmetry_equiv_pos_as_xyz
'x, y, z'
'-x, -y, -z'

loop_
_atom_site_type_symbol
_atom_site_label
_atom_site_fract_x
_atom_site_fract_y
_atom_site_fract_z
_atom_site_U_iso_or_equiv
_atom_site_adp_type
_atom_site_calc_flag
_atom_site_refinement_flags
_atom_site_occupancy
C C11 0.2842(2) 0.28521(19) 0.26343(17) 0.0336(7) Uani d . 1
C C11A 0.3019(2) 0.39781(18) 0.17080(16) 0.0278(7) Uani d . 1
C C11B 0.2973(2) 0.37154(18) 0.24913(16) 0.0296(7) Uani d . 1
C C12 0.2804(3) 0.2614(2) 0.33720(17) 0.0371(8) Uani d . 1
C C13 0.2897(3) 0.3224(2) 0.39680(17) 0.0418(8) Uani d . 1
C C14 0.3036(3) 0.4079(2) 0.38313(18) 0.0416(8) Uani d . 1
C C14A 0.3080(3) 0.4331(2) 0.30955(17) 0.0377(8) Uani d . 1
C C15 0.3288(3) 0.5256(2) 0.29332(19) 0.0553(10) Uani d . 1
C C16 0.2801(3) 0.5420(2) 0.22150(18) 0.0416(8) Uani d . 1
C C16A 0.2967(2) 0.48331(18) 0.15563(16) 0.0302(7) Uani d . 1
C C17 0.3039(2) 0.50883(18) 0.08181(16) 0.0289(7) Uani d . 1
C C171 0.2987(2) 0.59974(18) 0.06959(16) 0.0293(7) Uani d . 1
C C172 0.2035(3) 0.6225(2) 0.0572(2) 0.0459(9) Uani d . 1
C C173 0.1970(3) 0.7072(2) 0.0471(2) 0.0467(9) Uani d . 1
C C174 0.2856(3) 0.76843(18) 0.04960(17) 0.0339(7) Uani d . 1
Cl Cl17 0.27739(7) 0.87348(5) 0.03488(5) 0.0477(2) Uani d . 1
C C175 0.3811(3) 0.74815(19) 0.06426(18) 0.0402(8) Uani d . 1
C C176 0.3869(2) 0.66339(19) 0.07374(18) 0.0366(8) Uani d . 1
C C17A 0.3174(2) 0.44704(17) 0.02394(16) 0.0270(6) Uani d . 1
C C18 0.3305(2) 0.43850(18) -0.05703(16) 0.0299(7) Uani d . 1
C C181 0.3366(2) 0.50077(18) -0.11905(16) 0.0327(7) Uani d . 1
C C182 0.4315(3) 0.5727(2) -0.1027(2) 0.0506(10) Uani d . 1
C C183 0.2389(3) 0.5377(2) -0.1267(2) 0.0558(10) Uani d . 1
C C184 0.3511(4) 0.4549(2) -0.19492(19) 0.0674(13) Uani d . 1
N N19 0.34144(19) 0.35993(15) -0.07791(13) 0.0301(6) Uani d . 1
N N110 0.33591(19) 0.31392(14) -0.01506(12) 0.0275(6) Uani d . 1
C C101 0.3492(2) 0.22776(17) -0.02256(16) 0.0280(7) Uani d . 1
C C102 0.3824(2) 0.18890(19) 0.03879(17) 0.0337(7) Uani d . 1
C C103 0.3977(3) 0.10535(19) 0.02867(17) 0.0357(8) Uani d . 1
C C104 0.3826(3) 0.06150(19) -0.04139(17) 0.0369(8) Uani d . 1
C C105 0.3493(3) 0.10065(18) -0.10236(17) 0.0363(8) Uani d . 1
C C106 0.3323(2) 0.18357(18) -0.09318(17) 0.0335(7) Uani d . 1
C C10A 0.3209(2) 0.36435(18) 0.04747(15) 0.0265(6) Uani d . 1
N N111 0.31324(18) 0.33805(14) 0.11708(13) 0.0270(5) Uani d . 1
C C21 0.0508(2) 0.3494(2) 0.05326(17) 0.0345(7) Uani d . 1
C C21A 0.0368(2) 0.24276(19) 0.15120(16) 0.0303(7) Uani d . 1
C C21B 0.0508(2) 0.2662(2) 0.07218(16) 0.0320(7) Uani d . 1
C C22 0.0657(2) 0.3717(2) -0.02016(18) 0.0396(8) Uani d . 1
C C23 0.0800(3) 0.3101(2) -0.07592(18) 0.0427(8) Uani d . 1
C C24 0.0806(3) 0.2277(2) -0.05726(18) 0.0441(9) Uani d . 1
C C24A 0.0676(2) 0.2041(2) 0.01688(17) 0.0371(8) Uani d . 1
C C25 0.0745(3) 0.1176(2) 0.03925(19) 0.0489(9) Uani d . 1
C C26 0.0091(3) 0.0894(2) 0.10276(18) 0.0456(9) Uani d . 1
C C26A 0.0193(2) 0.15527(19) 0.16810(17) 0.0333(7) Uani d . 1
C C27 0.0060(2) 0.13368(18) 0.24289(17) 0.0304(7) Uani d . 1
C C271 -0.0231(2) 0.04111(18) 0.25685(16) 0.0310(7) Uani d . 1
C C272 -0.1277(2) 0.00160(19) 0.25123(17) 0.0339(7) Uani d . 1
C C273 -0.1587(2) -0.08543(18) 0.26001(17) 0.0336(7) Uani d . 1
C C274 -0.0842(2) -0.13339(18) 0.27303(16) 0.0307(7) Uani d . 1
Cl Cl27 -0.12306(7) -0.24287(5) 0.28226(5) 0.0448(2) Uani d . 1
C C275 0.0203(3) -0.0964(2) 0.27831(18) 0.0387(8) Uani d . 1
C C276 0.0498(3) -0.00897(19) 0.26999(17) 0.0358(7) Uani d . 1
C C27A 0.0136(2) 0.20129(17) 0.29989(16) 0.0265(6) Uani d . 1
C C28 0.0076(2) 0.21547(18) 0.38099(16) 0.0292(7) Uani d . 1
C C281 -0.0008(2) 0.15638(18) 0.44531(16) 0.0323(7) Uani d . 1
C C282 0.0961(3) 0.1165(2) 0.45083(19) 0.0450(9) Uani d . 1
C C283 -0.0986(3) 0.0869(2) 0.4353(2) 0.0449(9) Uani d . 1
C C284 -0.0065(3) 0.2082(2) 0.52018(18) 0.0499(10) Uani d . 1
N N29 0.0140(2) 0.29819(15) 0.40004(13) 0.0312(6) Uani d . 1
N N210 0.02456(19) 0.34045(14) 0.33484(13) 0.0288(6) Uani d . 1
C C201 0.0258(2) 0.42974(18) 0.33871(17) 0.0298(7) Uani d . 1
C C202 -0.0126(2) 0.46670(18) 0.27823(17) 0.0342(7) Uani d . 1
C C203 -0.0134(3) 0.55394(19) 0.28436(18) 0.0406(8) Uani d . 1
C C204 0.0215(3) 0.60284(19) 0.35049(18) 0.0417(8) Uani d . 1
C C205 0.0590(3) 0.56554(19) 0.41036(19) 0.0447(9) Uani d . 1
C C206 0.0626(3) 0.47911(19) 0.40486(18) 0.0390(8) Uani d . 1
C C20A 0.0263(2) 0.28428(18) 0.27356(16) 0.0286(7) Uani d . 1
N N211 0.03805(19) 0.30737(15) 0.20312(13) 0.0293(6) Uani d . 1
C C31 0.6352(3) -0.0144(2) 0.63928(18) 0.0376(8) Uani d . 1
C C31A 0.6558(2) 0.09495(18) 0.54326(17) 0.0318(7) Uani d . 1
C C31B 0.6647(2) 0.07042(19) 0.62183(17) 0.0316(7) Uani d . 1
C C32 0.6439(3) -0.0367(2) 0.71302(19) 0.0420(8) Uani d . 1
C C33 0.6829(3) 0.0256(2) 0.77036(19) 0.0406(8) Uani d . 1
C C34 0.7133(3) 0.1098(2) 0.75361(18) 0.0400(8) Uani d . 1
C C34A 0.7055(2) 0.13333(19) 0.67987(18) 0.0362(7) Uani d . 1
C C35 0.7414(3) 0.2229(2) 0.65938(19) 0.0492(9) Uani d . 1
C C36 0.6841(3) 0.2475(2) 0.59451(18) 0.0436(8) Uani d . 1
C C36A 0.6671(2) 0.18215(19) 0.52864(17) 0.0343(7) Uani d . 1
C C37 0.6599(2) 0.20524(18) 0.45423(17) 0.0303(7) Uani d . 1
C C371 0.6687(3) 0.29774(19) 0.44063(17) 0.0342(7) Uani d . 1
C C372 0.5829(3) 0.3363(2) 0.4466(2) 0.0482(9) Uani d . 1
C C373 0.5907(3) 0.4225(2) 0.4349(2) 0.0523(10) Uani d . 1
C C374 0.6858(3) 0.47029(19) 0.41840(17) 0.0411(9) Uani d . 1
Cl Cl37 0.69703(10) 0.57825(5) 0.40401(5) 0.0657(3) Uani d . 1
C C375 0.7719(3) 0.43434(19) 0.41418(17) 0.0391(8) Uani d . 1
C C376 0.7631(3) 0.34802(18) 0.42517(16) 0.0323(7) Uani d . 1
C C37A 0.6435(2) 0.13884(18) 0.39540(17) 0.0300(7) Uani d . 1
C C38 0.6352(2) 0.12695(18) 0.31329(17) 0.0312(7) Uani d . 1
C C381 0.6452(3) 0.18850(18) 0.25007(17) 0.0353(7) Uani d . 1
C C382 0.7568(3) 0.2369(2) 0.24799(19) 0.0412(8) Uani d . 1
C C383 0.5722(3) 0.2525(2) 0.2613(2) 0.0525(10) Uani d . 1
C C384 0.6164(3) 0.1374(2) 0.17421(19) 0.0543(10) Uani d . 1
N N39 0.6202(2) 0.04405(15) 0.29159(14) 0.0329(6) Uani d . 1
N N310 0.61851(19) -0.00013(15) 0.35535(14) 0.0317(6) Uani d . 1
C C301 0.6022(2) -0.09084(17) 0.34717(17) 0.0305(7) Uani d . 1
C C302 0.6421(3) -0.13599(19) 0.40131(18) 0.0406(8) Uani d . 1
C C303 0.6289(3) -0.2242(2) 0.3898(2) 0.0474(9) Uani d . 1
C C304 0.5778(3) -0.2671(2) 0.32496(19) 0.0431(8) Uani d . 1
C C305 0.5379(3) -0.22144(19) 0.27190(18) 0.0377(8) Uani d . 1
C C306 0.5486(2) -0.13372(19) 0.28295(17) 0.0327(7) Uani d . 1
C C30A 0.6332(2) 0.05518(18) 0.41896(17) 0.0310(7) Uani d . 1
N N311 0.63699(19) 0.03055(15) 0.48924(14) 0.0307(6) Uani d . 1
H H11 0.2779 0.2427 0.2225 0.040 Uiso calc R 1
H H12 0.2714 0.2026 0.3467 0.045 Uiso calc R 1
H H13 0.2865 0.3057 0.4473 0.050 Uiso calc R 1
H H14 0.3104 0.4499 0.4244 0.050 Uiso calc R 1
H H15A 0.3030 0.5590 0.3351 0.066 Uiso calc R 1
H H15B 0.4049 0.5462 0.2922 0.066 Uiso calc R 1
H H16A 0.3081 0.6018 0.2101 0.050 Uiso calc R 1
H H16B 0.2044 0.5366 0.2277 0.050 Uiso calc R 1
H H172 0.1418 0.5799 0.0556 0.055 Uiso calc R 1
H H173 0.1312 0.7222 0.0385 0.056 Uiso calc R 1
H H175 0.4424 0.7915 0.0679 0.048 Uiso calc R 1
H H176 0.4528 0.6489 0.0833 0.044 Uiso calc R 1
H H18A 0.4207 0.6082 -0.0576 0.076 Uiso calc R 1
H H18B 0.4415 0.6081 -0.1461 0.076 Uiso calc R 1
H H18C 0.4933 0.5479 -0.0941 0.076 Uiso calc R 1
H H18D 0.1781 0.4909 -0.1340 0.084 Uiso calc R 1
H H18E 0.2433 0.5727 -0.1704 0.084 Uiso calc R 1
H H18F 0.2321 0.5734 -0.0807 0.084 Uiso calc R 1
H H18G 0.2944 0.4051 -0.2051 0.101 Uiso calc R 1
H H18H 0.4178 0.4360 -0.1934 0.101 Uiso calc R 1
H H18I 0.3502 0.4942 -0.2351 0.101 Uiso calc R 1
H H102 0.3946 0.2191 0.0872 0.040 Uiso calc R 1
H H103 0.4189 0.0780 0.0708 0.043 Uiso calc R 1
H H104 0.3949 0.0048 -0.0479 0.044 Uiso calc R 1
H H105 0.3381 0.0704 -0.1508 0.044 Uiso calc R 1
H H106 0.3091 0.2101 -0.1352 0.040 Uiso calc R 1
H H21 0.0404 0.3914 0.0913 0.041 Uiso calc R 1
H H22 0.0662 0.4289 -0.0325 0.047 Uiso calc R 1
H H23 0.0893 0.3248 -0.1267 0.051 Uiso calc R 1
H H24 0.0900 0.1859 -0.0958 0.053 Uiso calc R 1
H H25A 0.0536 0.0760 -0.0051 0.059 Uiso calc R 1
H H25B 0.1478 0.1169 0.0537 0.059 Uiso calc R 1
H H26A 0.0283 0.0368 0.1207 0.055 Uiso calc R 1
H H26B -0.0646 0.0747 0.0841 0.055 Uiso calc R 1
H H272 -0.1788 0.0347 0.2412 0.041 Uiso calc R 1
H H273 -0.2304 -0.1115 0.2571 0.040 Uiso calc R 1
H H275 0.0711 -0.1301 0.2874 0.046 Uiso calc R 1
H H276 0.1215 0.0169 0.2734 0.043 Uiso calc R 1
H H28A 0.1020 0.0829 0.4034 0.067 Uiso calc R 1
H H28B 0.0904 0.0790 0.4928 0.067 Uiso calc R 1
H H28C 0.1580 0.1620 0.4598 0.067 Uiso calc R 1
H H28D -0.1581 0.1127 0.4217 0.067 Uiso calc R 1
H H28E -0.1112 0.0591 0.4828 0.067 Uiso calc R 1
H H28F -0.0896 0.0443 0.3950 0.067 Uiso calc R 1
H H28G 0.0558 0.2534 0.5282 0.075 Uiso calc R 1
H H28H -0.0107 0.1703 0.5618 0.075 Uiso calc R 1
H H28I -0.0684 0.2341 0.5185 0.075 Uiso calc R 1
H H202 -0.0381 0.4329 0.2330 0.041 Uiso calc R 1
H H203 -0.0383 0.5800 0.2427 0.049 Uiso calc R 1
H H204 0.0196 0.6622 0.3546 0.050 Uiso calc R 1
H H205 0.0827 0.5993 0.4560 0.054 Uiso calc R 1
H H206 0.0900 0.4539 0.4461 0.047 Uiso calc R 1
H H31 0.6089 -0.0575 0.6002 0.045 Uiso calc R 1
H H32 0.6231 -0.0948 0.7244 0.050 Uiso calc R 1
H H33 0.6886 0.0104 0.8210 0.049 Uiso calc R 1
H H34 0.7399 0.1524 0.7931 0.048 Uiso calc R 1
H H35A 0.7357 0.2623 0.7039 0.059 Uiso calc R 1
H H35B 0.8159 0.2307 0.6479 0.059 Uiso calc R 1
H H36A 0.7230 0.3022 0.5779 0.052 Uiso calc R 1
H H36B 0.6157 0.2572 0.6110 0.052 Uiso calc R 1
H H372 0.5179 0.3034 0.4588 0.058 Uiso calc R 1
H H373 0.5314 0.4484 0.4383 0.063 Uiso calc R 1
H H375 0.8373 0.4681 0.4038 0.047 Uiso calc R 1
H H376 0.8229 0.3229 0.4220 0.039 Uiso calc R 1
H H38A 0.7627 0.2748 0.2063 0.062 Uiso calc R 1
H H38B 0.8031 0.1959 0.2403 0.062 Uiso calc R 1
H H38C 0.7766 0.2711 0.2960 0.062 Uiso calc R 1
H H38D 0.5024 0.2215 0.2711 0.079 Uiso calc R 1
H H38E 0.5692 0.2834 0.2155 0.079 Uiso calc R 1
H H38F 0.5985 0.2934 0.3045 0.079 Uiso calc R 1
H H38G 0.6175 0.1769 0.1340 0.081 Uiso calc R 1
H H38H 0.5465 0.1023 0.1757 0.081 Uiso calc R 1
H H38I 0.6665 0.1003 0.1642 0.081 Uiso calc R 1
H H302 0.6781 -0.1068 0.4458 0.049 Uiso calc R 1
H H303 0.6554 -0.2557 0.4270 0.057 Uiso calc R 1
H H304 0.5703 -0.3275 0.3171 0.052 Uiso calc R 1
H H305 0.5026 -0.2506 0.2272 0.045 Uiso calc R 1
H H306 0.5194 -0.1028 0.2467 0.039 Uiso calc R 1

loop_
_atom_site_aniso_label
_atom_site_aniso_U_11
_atom_site_aniso_U_22
_atom_site_aniso_U_33
_atom_site_aniso_U_12
_atom_site_aniso_U_13
_atom_site_aniso_U_23
C11 0.0397(19) 0.0341(18) 0.0287(17) 0.0109(14) 0.0024(14) 0.0029(14)
C11A 0.0266(16) 0.0296(16) 0.0250(16) 0.0013(13) 0.0010(12) -0.0007(13)
C11B 0.0283(17) 0.0325(17) 0.0265(16) 0.0024(13) 0.0031(13) 0.0004(13)
C12 0.046(2) 0.0355(18) 0.0319(18) 0.0110(15) 0.0047(15) 0.0077(15)
C13 0.051(2) 0.055(2) 0.0214(17) 0.0134(17) 0.0061(15) 0.0080(15)
C14 0.055(2) 0.043(2) 0.0256(18) 0.0074(17) 0.0034(15) -0.0032(15)
C14A 0.042(2) 0.0379(18) 0.0312(18) 0.0041(15) 0.0040(14) -0.0009(15)
C15 0.096(3) 0.0333(19) 0.032(2) 0.0043(19) 0.0091(19) -0.0048(15)
C16 0.055(2) 0.0314(18) 0.038(2) 0.0095(16) 0.0060(16) 0.0009(15)
C16A 0.0349(18) 0.0249(16) 0.0298(17) 0.0047(13) 0.0035(13) -0.0021(13)
C17 0.0287(17) 0.0270(16) 0.0299(17) 0.0022(13) 0.0012(13) 0.0029(13)
C171 0.0352(18) 0.0245(15) 0.0264(16) 0.0014(13) 0.0024(13) 0.0017(12)
C172 0.039(2) 0.0312(18) 0.064(2) 0.0013(15) -0.0036(17) 0.0021(17)
C173 0.041(2) 0.0329(19) 0.066(2) 0.0082(16) -0.0082(18) 0.0032(17)
C174 0.047(2) 0.0239(16) 0.0297(17) 0.0033(14) 0.0036(14) 0.0014(13)
Cl17 0.0701(6) 0.0273(4) 0.0466(5) 0.0103(4) 0.0058(4) 0.0071(4)
C175 0.039(2) 0.0284(17) 0.049(2) -0.0037(15) 0.0060(16) 0.0004(15)
C176 0.0315(18) 0.0332(18) 0.044(2) 0.0045(14) 0.0031(14) 0.0022(15)
C17A 0.0298(17) 0.0246(15) 0.0248(16) 0.0011(12) -0.0002(12) 0.0016(12)
C18 0.0300(17) 0.0281(16) 0.0288(17) -0.0007(13) -0.0033(13) 0.0038(13)
C181 0.045(2) 0.0263(16) 0.0253(16) 0.0035(14) -0.0015(14) 0.0039(13)
C182 0.049(2) 0.046(2) 0.050(2) -0.0103(17) -0.0061(17) 0.0218(18)
C183 0.045(2) 0.068(3) 0.058(2) 0.0103(19) -0.0006(18) 0.033(2)
C184 0.137(4) 0.039(2) 0.029(2) 0.022(2) 0.010(2) 0.0102(17)
N19 0.0377(15) 0.0284(14) 0.0229(13) 0.0028(11) -0.0011(11) 0.0061(11)
N110 0.0390(15) 0.0225(12) 0.0200(13) 0.0036(11) -0.0001(10) 0.0026(10)
C101 0.0351(18) 0.0217(15) 0.0255(16) 0.0010(13) 0.0026(13) 0.0021(12)
C102 0.044(2) 0.0317(17) 0.0232(16) 0.0025(14) -0.0020(14) 0.0008(13)
C103 0.049(2) 0.0291(17) 0.0286(17) 0.0061(15) -0.0027(14) 0.0051(14)
C104 0.050(2) 0.0234(16) 0.0359(19) 0.0046(14) 0.0008(15) 0.0011(14)
C105 0.050(2) 0.0268(17) 0.0288(17) 0.0009(15) -0.0003(15) -0.0032(13)
C106 0.044(2) 0.0282(16) 0.0267(17) 0.0023(14) -0.0001(14) 0.0024(13)
C10A 0.0287(17) 0.0280(16) 0.0206(15) 0.0000(13) 0.0001(12) 0.0023(12)
N111 0.0308(14) 0.0264(13) 0.0220(13) 0.0012(11) 0.0019(10) 0.0010(10)
C21 0.0327(18) 0.0391(18) 0.0285(17) -0.0002(14) -0.0001(13) 0.0016(14)
C21A 0.0294(17) 0.0313(17) 0.0283(17) 0.0030(13) -0.0017(13) -0.0023(13)
C21B 0.0279(17) 0.0407(18) 0.0249(16) 0.0011(14) -0.0004(13) 0.0006(14)
C22 0.040(2) 0.043(2) 0.0319(18) -0.0025(15) -0.0008(15) 0.0068(15)
C23 0.041(2) 0.056(2) 0.0271(18) -0.0006(17) 0.0048(15) 0.0061(16)
C24 0.046(2) 0.051(2) 0.0333(19) 0.0058(17) 0.0082(15) -0.0029(16)
C24A 0.0388(19) 0.0427(19) 0.0280(17) 0.0047(15) 0.0057(14) -0.0023(14)
C25 0.072(3) 0.040(2) 0.0335(19) 0.0104(18) 0.0106(18) -0.0057(15)
C26 0.064(2) 0.0346(19) 0.036(2) 0.0051(17) 0.0085(17) -0.0024(15)
C26A 0.0408(19) 0.0303(17) 0.0287(17) 0.0075(14) 0.0053(14) -0.0021(13)
C27 0.0328(18) 0.0266(16) 0.0318(17) 0.0061(13) 0.0005(13) 0.0012(13)
C271 0.0369(19) 0.0263(16) 0.0300(17) 0.0079(14) 0.0024(13) -0.0017(13)
C272 0.0344(19) 0.0320(17) 0.0361(18) 0.0099(14) -0.0009(14) -0.0002(14)
C273 0.0358(18) 0.0295(17) 0.0344(18) 0.0045(14) -0.0016(14) 0.0004(14)
C274 0.043(2) 0.0225(15) 0.0269(16) 0.0070(14) 0.0011(13) 0.0008(12)
Cl27 0.0620(6) 0.0261(4) 0.0453(5) 0.0063(4) 0.0002(4) 0.0035(4)
C275 0.039(2) 0.0377(19) 0.042(2) 0.0146(15) 0.0021(15) 0.0038(15)
C276 0.0349(19) 0.0312(17) 0.0415(19) 0.0080(14) 0.0015(15) 0.0006(14)
C27A 0.0312(17) 0.0239(15) 0.0257(16) 0.0082(13) 0.0005(12) 0.0031(12)
C28 0.0302(17) 0.0276(16) 0.0296(17) 0.0055(13) 0.0020(13) 0.0003(13)
C281 0.046(2) 0.0254(16) 0.0265(16) 0.0081(14) 0.0029(14) 0.0053(13)
C282 0.052(2) 0.045(2) 0.040(2) 0.0135(17) -0.0030(16) 0.0130(16)
C283 0.049(2) 0.0391(19) 0.048(2) 0.0065(16) 0.0059(17) 0.0184(16)
C284 0.089(3) 0.0350(19) 0.0293(19) 0.0168(19) 0.0062(18) 0.0111(15)
N29 0.0428(16) 0.0271(14) 0.0240(13) 0.0073(12) -0.0004(11) 0.0033(11)
N210 0.0406(15) 0.0238(13) 0.0216(13) 0.0051(11) 0.0004(11) 0.0026(10)
C201 0.0362(18) 0.0219(15) 0.0309(17) 0.0039(13) 0.0021(13) 0.0045(13)
C202 0.049(2) 0.0283(16) 0.0247(16) 0.0074(14) -0.0033(14) 0.0016(13)
C203 0.059(2) 0.0308(18) 0.0347(19) 0.0139(16) -0.0038(16) 0.0069(15)
C204 0.061(2) 0.0230(16) 0.041(2) 0.0110(16) -0.0057(17) 0.0008(15)
C205 0.066(2) 0.0278(17) 0.0360(19) 0.0041(16) -0.0169(17) -0.0043(14)
C206 0.054(2) 0.0293(17) 0.0327(18) 0.0069(15) -0.0058(15) 0.0021(14)
C20A 0.0327(17) 0.0269(16) 0.0256(16) 0.0058(13) 0.0013(13) -0.0019(13)
N211 0.0349(15) 0.0286(13) 0.0224(13) 0.0024(11) 0.0008(11) 0.0001(11)
C31 0.046(2) 0.0324(18) 0.0330(18) 0.0044(15) 0.0050(15) -0.0002(14)
C31A 0.0297(17) 0.0290(17) 0.0353(18) 0.0033(13) 0.0068(14) -0.0026(14)
C31B 0.0324(18) 0.0304(17) 0.0327(17) 0.0066(14) 0.0081(13) 0.0028(13)
C32 0.046(2) 0.0347(18) 0.045(2) 0.0059(16) 0.0095(16) 0.0108(16)
C33 0.040(2) 0.047(2) 0.0363(19) 0.0102(16) 0.0088(15) 0.0066(16)
C34 0.041(2) 0.046(2) 0.0331(19) 0.0096(16) 0.0044(15) -0.0024(15)
C34A 0.0397(19) 0.0331(17) 0.0352(19) 0.0059(15) 0.0084(14) -0.0014(14)
C35 0.068(3) 0.038(2) 0.038(2) 0.0046(18) 0.0053(18) -0.0026(16)
C36 0.061(2) 0.0306(18) 0.038(2) 0.0059(16) 0.0114(17) -0.0009(15)
C36A 0.0372(19) 0.0301(17) 0.0353(18) 0.0065(14) 0.0066(14) -0.0015(14)
C37 0.0294(17) 0.0234(15) 0.0379(18) 0.0043(13) 0.0041(13) 0.0024(13)
C371 0.044(2) 0.0283(16) 0.0322(18) 0.0118(15) 0.0021(14) 0.0008(13)
C372 0.045(2) 0.040(2) 0.064(2) 0.0181(17) 0.0075(18) 0.0002(18)
C373 0.065(3) 0.044(2) 0.055(2) 0.032(2) -0.002(2) -0.0046(18)
C374 0.074(3) 0.0262(17) 0.0251(17) 0.0160(18) -0.0014(16) -0.0013(13)
Cl37 0.1333(10) 0.0290(5) 0.0401(5) 0.0305(5) -0.0054(5) 0.0012(4)
C375 0.058(2) 0.0284(17) 0.0289(18) 0.0047(16) 0.0004(15) 0.0006(14)
C376 0.044(2) 0.0263(16) 0.0261(16) 0.0073(14) 0.0004(14) -0.0004(13)
C37A 0.0311(17) 0.0262(16) 0.0331(17) 0.0060(13) 0.0003(13) 0.0052(13)
C38 0.0303(17) 0.0256(16) 0.0377(18) 0.0057(13) -0.0008(13) 0.0028(13)
C381 0.045(2) 0.0248(16) 0.0353(18) 0.0053(14) -0.0008(15) 0.0042(13)
C382 0.047(2) 0.0344(18) 0.0400(19) 0.0014(16) 0.0037(16) 0.0040(15)
C383 0.051(2) 0.046(2) 0.065(3) 0.0155(18) 0.0032(19) 0.0239(19)
C384 0.080(3) 0.040(2) 0.037(2) -0.0028(19) -0.0195(19) 0.0100(16)
N39 0.0403(16) 0.0272(14) 0.0313(14) 0.0060(12) -0.0024(12) 0.0054(11)
N310 0.0380(15) 0.0267(13) 0.0298(14) 0.0055(11) -0.0029(11) 0.0024(11)
C301 0.0373(18) 0.0207(15) 0.0338(17) 0.0061(13) 0.0039(14) 0.0011(13)
C302 0.056(2) 0.0327(18) 0.0332(18) 0.0137(16) -0.0087(16) -0.0029(14)
C303 0.074(3) 0.0303(18) 0.042(2) 0.0199(18) -0.0026(18) 0.0044(16)
C304 0.062(2) 0.0232(16) 0.044(2) 0.0108(16) 0.0021(17) -0.0030(15)
C305 0.045(2) 0.0296(17) 0.0356(18) 0.0026(15) 0.0007(15) -0.0049(14)
C306 0.0343(18) 0.0329(17) 0.0302(17) 0.0041(14) 0.0023(13) 0.0050(14)
C30A 0.0334(18) 0.0273(16) 0.0307(17) 0.0039(13) 0.0022(13) -0.0038(13)
N311 0.0347(15) 0.0271(13) 0.0300(14) 0.0045(11) 0.0038(11) 0.0024(11)

loop_
_atom_type_symbol
_atom_type_description
_atom_type_scat_dispersion_real
_atom_type_scat_dispersion_imag
_atom_type_scat_source
C C 0.0033 0.0016 'International Tables Vol C Tables 4.2.6.8 and 6.1.1.4'
H H 0.0000 0.0000 'International Tables Vol C Tables 4.2.6.8 and 6.1.1.4'
Cl Cl 0.1484 0.1585 'International Tables Vol C Tables 4.2.6.8 and 6.1.1.4'
N N 0.0061 0.0033 'International Tables Vol C Tables 4.2.6.8 and 6.1.1.4'

loop_
_geom_angle_atom_site_label_1
_geom_angle_atom_site_label_2
_geom_angle_atom_site_label_3
_geom_angle
_geom_angle_publ_flag
C12 C11 C11B 120.1(3) no
C12 C11 H11 120.0 no
C11B C11 H11 120.0 no
N111 C11A C16A 123.2(3) no
N111 C11A C11B 116.5(2) no
C16A C11A C11B 120.3(3) no
C14A C11B C11 119.4(3) no
C14A C11B C11A 120.0(3) no
C11 C11B C11A 120.6(3) no
C13 C12 C11 120.4(3) no
C13 C12 H12 119.8 no
C11 C12 H12 119.8 no
C12 C13 C14 119.8(3) no
C12 C13 H13 120.1 no
C14 C13 H13 120.1 no
C13 C14 C14A 120.7(3) no
C13 C14 H14 119.7 no
C14A C14 H14 119.7 no
C14 C14A C11B 119.6(3) no
C14 C14A C15 121.7(3) no
C11B C14A C15 118.6(3) no
C16 C15 C14A 113.6(3) no
C16 C15 H15A 108.8 no
C14A C15 H15A 108.8 no
C16 C15 H15B 108.8 no
C14A C15 H15B 108.8 no
H15A C15 H15B 107.7 no
C15 C16 C16A 114.2(3) no
C15 C16 H16A 108.7 no
C16A C16 H16A 108.7 no
C15 C16 H16B 108.7 no
C16A C16 H16B 108.7 no
H16A C16 H16B 107.6 no
C17 C16A C11A 120.3(3) no
C17 C16A C16 122.7(3) no
C11A C16A C16 116.9(3) no
C16A C17 C17A 117.6(3) no
C16A C17 C171 117.8(3) no
C17A C17 C171 124.6(3) no
C172 C171 C176 118.3(3) no
C172 C171 C17 120.0(3) no
C176 C171 C17 121.6(3) no
C171 C172 C173 120.8(3) no
C171 C172 H172 119.6 no
C173 C172 H172 119.6 no
C174 C173 C172 119.6(3) no
C174 C173 H173 120.2 no
C172 C173 H173 120.2 no
C173 C174 C175 120.9(3) no
C173 C174 Cl17 119.5(3) no
C175 C174 Cl17 119.6(2) no
C174 C175 C176 119.0(3) no
C174 C175 H175 120.5 no
C176 C175 H175 120.5 no
C171 C176 C175 121.3(3) no
C171 C176 H176 119.3 no
C175 C176 H176 119.3 no
C17 C17A C10A 115.8(2) no
C17 C17A C18 140.6(3) no
C10A C17A C18 103.7(2) no
N19 C18 C17A 110.1(2) no
N19 C18 C181 116.5(3) no
C17A C18 C181 133.4(3) no
C183 C181 C18 112.3(3) no
C183 C181 C184 107.7(3) no
C18 C181 C184 109.8(2) no
C183 C181 C182 110.2(3) no
C18 C181 C182 109.3(2) no
C184 C181 C182 107.3(3) no
C181 C182 H18A 109.5 no
C181 C182 H18B 109.5 no
H18A C182 H18B 109.5 no
C181 C182 H18C 109.5 no
H18A C182 H18C 109.5 no
H18B C182 H18C 109.5 no
C181 C183 H18D 109.5 no
C181 C183 H18E 109.5 no
H18D C183 H18E 109.5 no
C181 C183 H18F 109.5 no
H18D C183 H18F 109.5 no
H18E C183 H18F 109.5 no
C181 C184 H18G 109.5 no
C181 C184 H18H 109.5 no
H18G C184 H18H 109.5 no
C181 C184 H18I 109.5 no
H18G C184 H18I 109.5 no
H18H C184 H18I 109.5 no
C18 N19 N110 108.3(2) no
C10A N110 N19 110.1(2) no
C10A N110 C101 130.8(2) no
N19 N110 C101 119.0(2) no
C106 C101 C102 120.1(3) no
C106 C101 N110 118.9(2) no
C102 C101 N110 120.9(3) no
C101 C102 C103 119.2(3) no
C101 C102 H102 120.4 no
C103 C102 H102 120.4 no
C104 C103 C102 121.0(3) no
C104 C103 H103 119.5 no
C102 C103 H103 119.5 no
C103 C104 C105 119.4(3) no
C103 C104 H104 120.3 no
C105 C104 H104 120.3 no
C104 C105 C106 120.4(3) no
C104 C105 H105 119.8 no
C106 C105 H105 119.8 no
C105 C106 C101 119.8(3) no
C105 C106 H106 120.1 no
C101 C106 H106 120.1 no
N111 C10A N110 124.3(2) no
N111 C10A C17A 127.9(3) no
N110 C10A C17A 107.7(2) no
C10A N111 C11A 115.1(2) no
C22 C21 C21B 120.7(3) no
C22 C21 H21 119.6 no
C21B C21 H21 119.6 no
N211 C21A C26A 123.5(3) no
N211 C21A C21B 116.2(3) no
C26A C21A C21B 120.3(3) no
C21 C21B C24A 120.1(3) no
C21 C21B C21A 120.6(3) no
C24A C21B C21A 119.2(3) no
C21 C22 C23 119.6(3) no
C21 C22 H22 120.2 no
C23 C22 H22 120.2 no
C24 C23 C22 119.8(3) no
C24 C23 H23 120.1 no
C22 C23 H23 120.1 no
C23 C24 C24A 121.6(3) no
C23 C24 H24 119.2 no
C24A C24 H24 119.2 no
C24 C24A C21B 118.2(3) no
C24 C24A C25 122.6(3) no
C21B C24A C25 119.2(3) no
C26 C25 C24A 114.0(3) no
C26 C25 H25A 108.7 no
C24A C25 H25A 108.7 no
C26 C25 H25B 108.7 no
C24A C25 H25B 108.7 no
H25A C25 H25B 107.6 no
C25 C26 C26A 113.6(3) no
C25 C26 H26A 108.9 no
C26A C26 H26A 108.9 no
C25 C26 H26B 108.9 no
C26A C26 H26B 108.9 no
H26A C26 H26B 107.7 no
C27 C26A C21A 120.0(3) no
C27 C26A C26 122.6(3) no
C21A C26A C26 117.3(3) no
C26A C27 C27A 117.8(3) no
C26A C27 C271 118.0(3) no
C27A C27 C271 124.0(3) no
C276 C271 C272 118.2(3) no
C276 C271 C27 122.8(3) no
C272 C271 C27 118.9(3) no
C273 C272 C271 121.2(3) no
C273 C272 H272 119.4 no
C271 C272 H272 119.4 no
C274 C273 C272 119.2(3) no
C274 C273 H273 120.4 no
C272 C273 H273 120.4 no
C273 C274 C275 121.2(3) no
C273 C274 Cl27 119.1(2) no
C275 C274 Cl27 119.7(2) no
C274 C275 C276 118.9(3) no
C274 C275 H275 120.6 no
C276 C275 H275 120.6 no
C271 C276 C275 121.4(3) no
C271 C276 H276 119.3 no
C275 C276 H276 119.3 no
C20A C27A C27 115.3(3) no
C20A C27A C28 104.1(2) no
C27 C27A C28 140.5(3) no
N29 C28 C27A 110.2(2) no
N29 C28 C281 116.7(3) no
C27A C28 C281 133.1(3) no
C28 C281 C283 111.3(2) no
C28 C281 C284 109.4(2) no
C283 C281 C284 107.7(3) no
C28 C281 C282 110.1(3) no
C283 C281 C282 110.6(3) no
C284 C281 C282 107.6(3) no
C281 C282 H28A 109.5 no
C281 C282 H28B 109.5 no
H28A C282 H28B 109.5 no
C281 C282 H28C 109.5 no
H28A C282 H28C 109.5 no
H28B C282 H28C 109.5 no
C281 C283 H28D 109.5 no
C281 C283 H28E 109.5 no
H28D C283 H28E 109.5 no
C281 C283 H28F 109.5 no
H28D C283 H28F 109.5 no
H28E C283 H28F 109.5 no
C281 C284 H28G 109.5 no
C281 C284 H28H 109.5 no
H28G C284 H28H 109.5 no
C281 C284 H28I 109.5 no
H28G C284 H28I 109.5 no
H28H C284 H28I 109.5 no
C28 N29 N210 107.6(2) no
C20A N210 N29 110.6(2) no
C20A N210 C201 130.1(2) no
N29 N210 C201 119.1(2) no
C202 C201 C206 120.3(3) no
C202 C201 N210 120.4(3) no
C206 C201 N210 119.2(3) no
C201 C202 C203 119.3(3) no
C201 C202 H202 120.4 no
C203 C202 H202 120.4 no
C204 C203 C202 120.5(3) no
C204 C203 H203 119.8 no
C202 C203 H203 119.8 no
C205 C204 C203 119.8(3) no
C205 C204 H204 120.1 no
C203 C204 H204 120.1 no
C204 C205 C206 120.6(3) no
C204 C205 H205 119.7 no
C206 C205 H205 119.7 no
C205 C206 C201 119.5(3) no
C205 C206 H206 120.3 no
C201 C206 H206 120.3 no
N211 C20A N210 123.9(3) no
N211 C20A C27A 128.6(3) no
N210 C20A C27A 107.5(2) no
C20A N211 C21A 114.7(2) no
C32 C31 C31B 120.6(3) no
C32 C31 H31 119.7 no
C31B C31 H31 119.7 no
N311 C31A C36A 123.7(3) no
N311 C31A C31B 116.2(3) no
C36A C31A C31B 120.1(3) no
C31 C31B C34A 119.2(3) no
C31 C31B C31A 121.1(3) no
C34A C31B C31A 119.7(3) no
C31 C32 C33 120.1(3) no
C31 C32 H32 120.0 no
C33 C32 H32 120.0 no
C34 C33 C32 119.8(3) no
C34 C33 H33 120.1 no
C32 C33 H33 120.1 no
C33 C34 C34A 120.9(3) no
C33 C34 H34 119.5 no
C34A C34 H34 119.5 no
C34 C34A C31B 119.3(3) no
C34 C34A C35 122.3(3) no
C31B C34A C35 118.3(3) no
C36 C35 C34A 114.9(3) no
C36 C35 H35A 108.6 no
C34A C35 H35A 108.6 no
C36 C35 H35B 108.6 no
C34A C35 H35B 108.6 no
H35A C35 H35B 107.5 no
C35 C36 C36A 113.7(3) no
C35 C36 H36A 108.8 no
C36A C36 H36A 108.8 no
C35 C36 H36B 108.8 no
C36A C36 H36B 108.8 no
H36A C36 H36B 107.7 no
C37 C36A C31A 120.0(3) no
C37 C36A C36 121.8(3) no
C31A C36A C36 118.2(3) no
C36A C37 C37A 117.8(3) no
C36A C37 C371 118.8(3) no
C37A C37 C371 123.4(3) no
C376 C371 C372 118.3(3) no
C376 C371 C37 121.2(3) no
C372 C371 C37 120.5(3) no
C371 C372 C373 120.8(3) no
C371 C372 H372 119.6 no
C373 C372 H372 119.6 no
C374 C373 C372 119.2(3) no
C374 C373 H373 120.4 no
C372 C373 H373 120.4 no
C375 C374 C373 121.1(3) no
C375 C374 Cl37 119.2(3) no
C373 C374 Cl37 119.7(3) no
C374 C375 C376 119.3(3) no
C374 C375 H375 120.4 no
C376 C375 H375 120.4 no
C371 C376 C375 121.3(3) no
C371 C376 H376 119.3 no
C375 C376 H376 119.3 no
C30A C37A C37 115.6(3) no
C30A C37A C38 104.1(2) no
C37 C37A C38 140.3(3) no
N39 C38 C37A 109.9(3) no
N39 C38 C381 116.3(3) no
C37A C38 C381 133.8(3) no
C382 C381 C384 108.1(3) no
C382 C381 C38 110.2(2) no
C384 C381 C38 109.3(2) no
C382 C381 C383 109.7(3) no
C384 C381 C383 108.7(3) no
C38 C381 C383 110.9(3) no
C381 C382 H38A 109.5 no
C381 C382 H38B 109.5 no
H38A C382 H38B 109.5 no
C381 C382 H38C 109.5 no
H38A C382 H38C 109.5 no
H38B C382 H38C 109.5 no
C381 C383 H38D 109.5 no
C381 C383 H38E 109.5 no
H38D C383 H38E 109.5 no
C381 C383 H38F 109.5 no
H38D C383 H38F 109.5 no
H38E C383 H38F 109.5 no
C381 C384 H38G 109.5 no
C381 C384 H38H 109.5 no
H38G C384 H38H 109.5 no
C381 C384 H38I 109.5 no
H38G C384 H38I 109.5 no
H38H C384 H38I 109.5 no
C38 N39 N310 107.8(2) no
N39 N310 C30A 110.6(2) no
N39 N310 C301 118.7(2) no
C30A N310 C301 130.7(2) no
C302 C301 C306 120.3(3) no
C302 C301 N310 120.6(3) no
C306 C301 N310 119.1(3) no
C301 C302 C303 119.1(3) no
C301 C302 H302 120.5 no
C303 C302 H302 120.5 no
C304 C303 C302 120.9(3) no
C304 C303 H303 119.6 no
C302 C303 H303 119.6 no
C305 C304 C303 119.4(3) no
C305 C304 H304 120.3 no
C303 C304 H304 120.3 no
C304 C305 C306 120.6(3) no
C304 C305 H305 119.7 no
C306 C305 H305 119.7 no
C305 C306 C301 119.7(3) no
C305 C306 H306 120.1 no
C301 C306 H306 120.1 no
N311 C30A N310 124.0(3) no
N311 C30A C37A 128.4(3) no
N310 C30A C37A 107.6(3) no
C30A N311 C31A 114.5(2) no

loop_
_geom_bond_atom_site_label_1
_geom_bond_atom_site_label_2
_geom_bond_distance
_geom_bond_publ_flag
C11 C12 1.384(4) no
C11 C11B 1.395(4) no
C11 H11 0.95 no
C11A N111 1.335(3) no
C11A C16A 1.421(4) no
C11A C11B 1.475(4) no
C11B C14A 1.389(4) no
C12 C13 1.374(4) no
C12 H12 0.95 no
C13 C14 1.378(4) no
C13 H13 0.95 no
C14 C14A 1.389(4) no
C14 H14 0.95 no
C14A C15 1.495(4) no
C15 C16 1.468(5) no
C15 H15A 0.99 no
C15 H15B 0.99 no
C16 C16A 1.496(4) no
C16 H16A 0.99 no
C16 H16B 0.99 no
C16A C17 1.396(4) no
C17 C17A 1.414(4) no
C17 C171 1.494(4) no
C171 C172 1.380(4) no
C171 C176 1.380(4) no
C172 C173 1.392(4) no
C172 H172 0.95 no
C173 C174 1.363(4) no
C173 H173 0.95 no
C174 C175 1.375(4) no
C174 Cl17 1.735(3) no
C175 C176 1.389(4) no
C175 H175 0.95 no
C176 H176 0.95 no
C17A C10A 1.418(4) no
C17A C18 1.451(4) no
C18 N19 1.319(4) no
C18 C181 1.522(4) no
C181 C183 1.517(5) no
C181 C184 1.523(4) no
C181 C182 1.527(4) no
C182 H18A 0.98 no
C182 H18B 0.98 no
C182 H18C 0.98 no
C183 H18D 0.98 no
C183 H18E 0.98 no
C183 H18F 0.98 no
C184 H18G 0.98 no
C184 H18H 0.98 no
C184 H18I 0.98 no
N19 N110 1.369(3) no
N110 C10A 1.368(3) no
N110 C101 1.416(3) no
C101 C106 1.385(4) no
C101 C102 1.385(4) no
C102 C103 1.386(4) no
C102 H102 0.95 no
C103 C104 1.373(4) no
C103 H103 0.95 no
C104 C105 1.382(4) no
C104 H104 0.95 no
C105 C106 1.383(4) no
C105 H105 0.95 no
C106 H106 0.95 no
C10A N111 1.329(3) no
C21 C22 1.381(4) no
C21 C21B 1.391(4) no
C21 H21 0.95 no
C21A N211 1.333(4) no
C21A C26A 1.423(4) no
C21A C21B 1.480(4) no
C21B C24A 1.399(4) no
C22 C23 1.390(4) no
C22 H22 0.95 no
C23 C24 1.378(4) no
C23 H23 0.95 no
C24 C24A 1.396(4) no
C24 H24 0.95 no
C24A C25 1.478(4) no
C25 C26 1.477(5) no
C25 H25A 0.99 no
C25 H25B 0.99 no
C26 C26A 1.496(4) no
C26 H26A 0.99 no
C26 H26B 0.99 no
C26A C27 1.399(4) no
C27 C27A 1.415(4) no
C27 C271 1.491(4) no
C271 C276 1.383(4) no
C271 C272 1.392(4) no
C272 C273 1.389(4) no
C272 H272 0.95 no
C273 C274 1.374(4) no
C273 H273 0.95 no
C274 C275 1.381(4) no
C274 Cl27 1.741(3) no
C275 C276 1.392(4) no
C275 H275 0.95 no
C276 H276 0.95 no
C27A C20A 1.413(4) no
C27A C28 1.447(4) no
C28 N29 1.326(4) no
C28 C281 1.519(4) no
C281 C283 1.522(4) no
C281 C284 1.528(4) no
C281 C282 1.530(4) no
C282 H28A 0.98 no
C282 H28B 0.98 no
C282 H28C 0.98 no
C283 H28D 0.98 no
C283 H28E 0.98 no
C283 H28F 0.98 no
C284 H28G 0.98 no
C284 H28H 0.98 no
C284 H28I 0.98 no
N29 N210 1.372(3) no
N210 C20A 1.365(3) no
N210 C201 1.418(3) no
C201 C202 1.383(4) no
C201 C206 1.387(4) no
C202 C203 1.391(4) no
C202 H202 0.95 no
C203 C204 1.378(4) no
C203 H203 0.95 no
C204 C205 1.372(4) no
C204 H204 0.95 no
C205 C206 1.385(4) no
C205 H205 0.95 no
C206 H206 0.95 no
C20A N211 1.329(4) no
C31 C32 1.383(4) no
C31 C31B 1.392(4) no
C31 H31 0.95 no
C31A N311 1.338(4) no
C31A C36A 1.412(4) no
C31A C31B 1.478(4) no
C31B C34A 1.405(4) no
C32 C33 1.385(5) no
C32 H32 0.95 no
C33 C34 1.380(4) no
C33 H33 0.95 no
C34 C34A 1.388(4) no
C34 H34 0.95 no
C34A C35 1.487(4) no
C35 C36 1.469(5) no
C35 H35A 0.99 no
C35 H35B 0.99 no
C36 C36A 1.494(4) no
C36 H36A 0.99 no
C36 H36B 0.99 no
C36A C37 1.397(4) no
C37 C37A 1.417(4) no
C37 C371 1.493(4) no
C371 C376 1.384(4) no
C371 C372 1.388(4) no
C372 C373 1.388(5) no
C372 H372 0.95 no
C373 C374 1.381(5) no
C373 H373 0.95 no
C374 C375 1.364(5) no
C374 Cl37 1.736(3) no
C375 C376 1.386(4) no
C375 H375 0.95 no
C376 H376 0.95 no
C37A C30A 1.407(4) no
C37A C38 1.453(4) no
C38 N39 1.328(4) no
C38 C381 1.529(4) no
C381 C382 1.520(4) no
C381 C384 1.523(4) no
C381 C383 1.536(4) no
C382 H38A 0.98 no
C382 H38B 0.98 no
C382 H38C 0.98 no
C383 H38D 0.98 no
C383 H38E 0.98 no
C383 H38F 0.98 no
C384 H38G 0.98 no
C384 H38H 0.98 no
C384 H38I 0.98 no
N39 N310 1.369(3) no
N310 C30A 1.370(4) no
N310 C301 1.418(3) no
C301 C302 1.385(4) no
C301 C306 1.385(4) no
C302 C303 1.385(4) no
C302 H302 0.95 no
C303 C304 1.381(5) no
C303 H303 0.95 no
C304 C305 1.376(4) no
C304 H304 0.95 no
C305 C306 1.379(4) no
C305 H305 0.95 no
C306 H306 0.95 no
C30A N311 1.332(4) no

loop_
_geom_hbond_atom_site_label_D
_geom_hbond_atom_site_label_H
_geom_hbond_atom_site_label_A
_geom_hbond_site_symmetry_A
_geom_hbond_distance_DH
_geom_hbond_distance_HA
_geom_hbond_distance_DA
_geom_hbond_angle_DHA
_geom_hbond_publ_flag
C173 H173 Cg2 2_565 0.95 2.62 3.532(4) 162 y
C175 H175 Cg1 2_665 0.95 2.64 3.513(4) 153 y
C273 H273 Cg4 1_455 0.95 2.85 3.687(3) 147 y
C375 H375 Cg3 1_655 0.95 2.69 3.698(4) 161 y

loop_
_geom_torsion_atom_site_label_1
_geom_torsion_atom_site_label_2
_geom_torsion_atom_site_label_3
_geom_torsion_atom_site_label_4
_geom_torsion
_geom_torsion_publ_flag
C12 C11 C11B C14A 0.9(5) no
C12 C11 C11B C11A 179.7(3) no
N111 C11A C11B C14A 166.2(3) no
C16A C11A C11B C14A -12.5(4) no
N111 C11A C11B C11 -12.5(4) no
C16A C11A C11B C11 168.8(3) no
C11B C11 C12 C13 -0.1(5) no
C11 C12 C13 C14 -0.5(5) no
C12 C13 C14 C14A 0.3(5) no
C13 C14 C14A C11B 0.5(5) no
C13 C14 C14A C15 -176.6(3) no
C11 C11B C14A C14 -1.2(5) no
C11A C11B C14A C14 -179.9(3) no
C11 C11B C14A C15 176.1(3) no
C11A C11B C14A C15 -2.7(5) no
C14 C14A C15 C16 -150.1(3) no
C11B C14A C15 C16 32.7(5) no
C14A C15 C16 C16A -47.7(4) no
N111 C11A C16A C17 -0.3(4) no
C11B C11A C16A C17 178.3(3) no
N111 C11A C16A C16 177.9(3) no
C11B C11A C16A C16 -3.5(4) no
C15 C16 C16A C17 -148.2(3) no
C15 C16 C16A C11A 33.6(4) no
C11A C16A C17 C17A -0.6(4) no
C16 C16A C17 C17A -178.7(3) no
C11A C16A C17 C171 -179.5(3) no
C16 C16A C17 C171 2.3(4) no
C16A C17 C171 C172 -87.8(4) no
C17A C17 C171 C172 93.3(4) no
C16A C17 C171 C176 89.1(4) no
C17A C17 C171 C176 -89.8(4) no
C176 C171 C172 C173 1.7(5) no
C17 C171 C172 C173 178.8(3) no
C171 C172 C173 C174 -0.1(5) no
C172 C173 C174 C175 -2.0(5) no
C172 C173 C174 Cl17 178.6(3) no
C173 C174 C175 C176 2.4(5) no
Cl17 C174 C175 C176 -178.1(2) no
C172 C171 C176 C175 -1.3(5) no
C17 C171 C176 C175 -178.3(3) no
C174 C175 C176 C171 -0.8(5) no
C16A C17 C17A C10A 0.8(4) no
C171 C17 C17A C10A 179.6(3) no
C16A C17 C17A C18 -178.7(3) no
C171 C17 C17A C18 0.2(6) no
C17 C17A C18 N19 178.9(3) no
C10A C17A C18 N19 -0.5(3) no
C17 C17A C18 C181 0.7(6) no
C10A C17A C18 C181 -178.8(3) no
N19 C18 C181 C183 121.7(3) no
C17A C18 C181 C183 -60.1(4) no
N19 C18 C181 C184 1.9(4) no
C17A C18 C181 C184 -180.0(3) no
N19 C18 C181 C182 -115.6(3) no
C17A C18 C181 C182 62.6(4) no
C17A C18 N19 N110 0.3(3) no
C181 C18 N19 N110 178.8(2) no
C18 N19 N110 C10A 0.1(3) no
C18 N19 N110 C101 -177.8(2) no
C10A N110 C101 C106 161.0(3) no
N19 N110 C101 C106 -21.6(4) no
C10A N110 C101 C102 -21.6(5) no
N19 N110 C101 C102 155.9(3) no
C106 C101 C102 C103 -0.5(5) no
N110 C101 C102 C103 -177.9(3) no
C101 C102 C103 C104 1.4(5) no
C102 C103 C104 C105 -1.5(5) no
C103 C104 C105 C106 0.6(5) no
C104 C105 C106 C101 0.3(5) no
C102 C101 C106 C105 -0.4(5) no
N110 C101 C106 C105 177.1(3) no
N19 N110 C10A N111 -179.4(3) no
C101 N110 C10A N111 -1.8(5) no
N19 N110 C10A C17A -0.4(3) no
C101 N110 C10A C17A 177.2(3) no
C17 C17A C10A N111 -0.1(4) no
C18 C17A C10A N111 179.5(3) no
C17 C17A C10A N110 -179.0(2) no
C18 C17A C10A N110 0.6(3) no
N110 C10A N111 C11A 178.0(3) no
C17A C10A N111 C11A -0.8(4) no
C16A C11A N111 C10A 1.0(4) no
C11B C11A N111 C10A -177.7(2) no
C22 C21 C21B C24A 0.9(5) no
C22 C21 C21B C21A 178.9(3) no
N211 C21A C21B C21 -8.5(4) no
C26A C21A C21B C21 169.4(3) no
N211 C21A C21B C24A 169.5(3) no
C26A C21A C21B C24A -12.7(4) no
C21B C21 C22 C23 0.6(5) no
C21 C22 C23 C24 -0.9(5) no
C22 C23 C24 C24A -0.3(5) no
C23 C24 C24A C21B 1.8(5) no
C23 C24 C24A C25 -176.1(3) no
C21 C21B C24A C24 -2.1(5) no
C21A C21B C24A C24 179.9(3) no
C21 C21B C24A C25 175.9(3) no
C21A C21B C24A C25 -2.1(4) no
C24 C24A C25 C26 -149.8(3) no
C21B C24A C25 C26 32.4(5) no
C24A C25 C26 C26A -47.6(4) no
N211 C21A C26A C27 -2.3(5) no
C21B C21A C26A C27 -179.9(3) no
N211 C21A C26A C26 173.8(3) no
C21B C21A C26A C26 -3.9(4) no
C25 C26 C26A C27 -150.3(3) no
C25 C26 C26A C21A 33.8(4) no
C21A C26A C27 C27A -1.9(4) no
C26 C26A C27 C27A -177.7(3) no
C21A C26A C27 C271 173.7(3) no
C26 C26A C27 C271 -2.1(5) no
C26A C27 C271 C276 89.9(4) no
C27A C27 C271 C276 -94.9(4) no
C26A C27 C271 C272 -85.4(4) no
C27A C27 C271 C272 89.8(4) no
C276 C271 C272 C273 1.2(4) no
C27 C271 C272 C273 176.8(3) no
C271 C272 C273 C274 -1.3(4) no
C272 C273 C274 C275 0.7(5) no
C272 C273 C274 Cl27 -178.8(2) no
C273 C274 C275 C276 -0.2(5) no
Cl27 C274 C275 C276 179.3(2) no
C272 C271 C276 C275 -0.7(5) no
C27 C271 C276 C275 -176.1(3) no
C274 C275 C276 C271 0.2(5) no
C26A C27 C27A C20A 4.7(4) no
C271 C27 C27A C20A -170.6(3) no
C26A C27 C27A C28 -179.7(3) no
C271 C27 C27A C28 5.1(6) no
C20A C27A C28 N29 1.1(3) no
C27 C27A C28 N29 -174.9(4) no
C20A C27A C28 C281 -176.6(3) no
C27 C27A C28 C281 7.4(6) no
N29 C28 C281 C283 122.4(3) no
C27A C28 C281 C283 -60.0(4) no
N29 C28 C281 C284 3.5(4) no
C27A C28 C281 C284 -178.9(3) no
N29 C28 C281 C282 -114.6(3) no
C27A C28 C281 C282 63.0(4) no
C27A C28 N29 N210 -0.2(3) no
C281 C28 N29 N210 177.9(2) no
C28 N29 N210 C20A -0.8(3) no
C28 N29 N210 C201 175.6(2) no
C20A N210 C201 C202 26.7(5) no
N29 N210 C201 C202 -149.0(3) no
C20A N210 C201 C206 -155.6(3) no
N29 N210 C201 C206 28.7(4) no
C206 C201 C202 C203 0.3(5) no
N210 C201 C202 C203 178.0(3) no
C201 C202 C203 C204 -1.4(5) no
C202 C203 C204 C205 1.1(5) no
C203 C204 C205 C206 0.3(6) no
C204 C205 C206 C201 -1.4(5) no
C202 C201 C206 C205 1.1(5) no
N210 C201 C206 C205 -176.7(3) no
N29 N210 C20A N211 -178.5(3) no
C201 N210 C20A N211 5.6(5) no
N29 N210 C20A C27A 1.5(3) no
C201 N210 C20A C27A -174.4(3) no
C27 C27A C20A N211 -4.3(5) no
C28 C27A C20A N211 178.5(3) no
C27 C27A C20A N210 175.6(3) no
C28 C27A C20A N210 -1.6(3) no
N210 C20A N211 C21A -179.5(3) no
C27A C20A N211 C21A 0.5(4) no
C26A C21A N211 C20A 2.9(4) no
C21B C21A N211 C20A -179.3(2) no
C32 C31 C31B C34A 1.3(5) no
C32 C31 C31B C31A 180.0(3) no
N311 C31A C31B C31 -12.0(4) no
C36A C31A C31B C31 168.0(3) no
N311 C31A C31B C34A 166.7(3) no
C36A C31A C31B C34A -13.3(4) no
C31B C31 C32 C33 -0.4(5) no
C31 C32 C33 C34 -0.2(5) no
C32 C33 C34 C34A 0.0(5) no
C33 C34 C34A C31B 0.9(5) no
C33 C34 C34A C35 -177.5(3) no
C31 C31B C34A C34 -1.5(5) no
C31A C31B C34A C34 179.8(3) no
C31 C31B C34A C35 176.9(3) no
C31A C31B C34A C35 -1.8(4) no
C34 C34A C35 C36 -150.1(3) no
C31B C34A C35 C36 31.5(4) no
C34A C35 C36 C36A -45.7(4) no
N311 C31A C36A C37 -0.7(5) no
C31B C31A C36A C37 179.2(3) no
N311 C31A C36A C36 177.8(3) no
C31B C31A C36A C36 -2.2(4) no
C35 C36 C36A C37 -150.0(3) no
C35 C36 C36A C31A 31.5(4) no
C31A C36A C37 C37A -1.3(4) no
C36 C36A C37 C37A -179.8(3) no
C31A C36A C37 C371 178.0(3) no
C36 C36A C37 C371 -0.5(4) no
C36A C37 C371 C376 94.4(4) no
C37A C37 C371 C376 -86.3(4) no
C36A C37 C371 C372 -82.7(4) no
C37A C37 C371 C372 96.6(4) no
C376 C371 C372 C373 2.1(5) no
C37 C371 C372 C373 179.2(3) no
C371 C372 C373 C374 -1.1(5) no
C372 C373 C374 C375 -0.7(5) no
C372 C373 C374 Cl37 -179.8(3) no
C373 C374 C375 C376 1.3(5) no
Cl37 C374 C375 C376 -179.6(2) no
C372 C371 C376 C375 -1.4(4) no
C37 C371 C376 C375 -178.5(3) no
C374 C375 C376 C371 -0.3(4) no
C36A C37 C37A C30A 1.7(4) no
C371 C37 C37A C30A -177.6(3) no
C36A C37 C37A C38 -176.5(3) no
C371 C37 C37A C38 4.2(6) no
C30A C37A C38 N39 0.7(3) no
C37 C37A C38 N39 179.0(4) no
C30A C37A C38 C381 -175.9(3) no
C37 C37A C38 C381 2.4(6) no
N39 C38 C381 C382 -108.8(3) no
C37A C38 C381 C382 67.6(4) no
N39 C38 C381 C384 9.8(4) no
C37A C38 C381 C384 -173.8(3) no
N39 C38 C381 C383 129.6(3) no
C37A C38 C381 C383 -54.0(4) no
C37A C38 N39 N310 -0.2(3) no
C381 C38 N39 N310 177.0(2) no
C38 N39 N310 C30A -0.4(3) no
C38 N39 N310 C301 179.3(3) no
N39 N310 C301 C302 152.0(3) no
C30A N310 C301 C302 -28.4(5) no
N39 N310 C301 C306 -25.9(4) no
C30A N310 C301 C306 153.7(3) no
C306 C301 C302 C303 0.9(5) no
N310 C301 C302 C303 -177.0(3) no
C301 C302 C303 C304 0.7(5) no
C302 C303 C304 C305 -1.2(6) no
C303 C304 C305 C306 0.1(5) no
C304 C305 C306 C301 1.5(5) no
C302 C301 C306 C305 -2.0(5) no
N310 C301 C306 C305 175.9(3) no
N39 N310 C30A N311 -178.9(3) no
C301 N310 C30A N311 1.5(5) no
N39 N310 C30A C37A 0.8(3) no
C301 N310 C30A C37A -178.8(3) no
C37 C37A C30A N311 0.0(5) no
C38 C37A C30A N311 178.8(3) no
C37 C37A C30A N310 -179.7(3) no
C38 C37A C30A N310 -0.9(3) no
N310 C30A N311 C31A 177.7(3) no
C37A C30A N311 C31A -1.9(4) no
C36A C31A N311 C30A 2.3(4) no
C31B C31A N311 C30A -177.7(3) no

loop_
_cod_related_entry_id
_cod_related_entry_database
_cod_related_entry_code
1 ChemSpider 21378202
